data_2206778
loop_
_publ_author_name
'Zhang, Li-Ping'
'Zhu, Long-Guan'

_publ_section_title
;
 The monodentate 4,4'-bipyridine complex
 tetraaquabis(4,4'-bipyridine)zinc(II) bis(4-carboxybenzenesulfonate)
;
_journal_coeditor_code OM6255
_journal_issue 9
_journal_name_full 'Acta Crystallographica Section E'
_journal_page_first m1768
_journal_page_last m1770
_journal_paper_doi 10.1107/S1600536805025377
_journal_volume 61
_journal_year 2005
_chemical_formula_iupac '[Zn (C10 H8 N2)2 (H2 O)4] (C7 H5 O5 S)2'
_chemical_formula_moiety 'C20 H24 N4 O4 Zn 2+ , 2C7 H5 O5 S -'
_chemical_formula_sum 'C34 H34 N4 O14 S2 Zn'
_chemical_formula_weight 852.14
_chemical_name_systematic
;
tetraaquabis(4,4'-bipyridine)zinc(II) bis(4-carboxybenzenesulfonate)
;
_space_group_IT_number 2
_symmetry_cell_setting triclinic
_symmetry_space_group_name_Hall '-P 1'
_symmetry_space_group_name_H-M 'P -1'
_atom_sites_solution_hydrogens geom
_atom_sites_solution_primary direct
_atom_sites_solution_secondary difmap
_audit_creation_method SHELXL97
_cell_angle_alpha 92.2560(10)
_cell_angle_beta 93.6600(10)
_cell_angle_gamma 111.0390(10)
_cell_formula_units_Z 1
_cell_length_a 7.5086(4)
_cell_length_b 7.7202(4)
_cell_length_c 16.7277(9)
_cell_measurement_reflns_used 4470
_cell_measurement_temperature 295(2)
_cell_measurement_theta_max 27.814
_cell_measurement_theta_min 2.833
_cell_volume 901.16(8)
_computing_cell_refinement 'SAINT (Bruker, 2002)'
_computing_data_collection 'SMART (Bruker, 2002)'
_computing_data_reduction SAINT
_computing_molecular_graphics 'ORTEP-3 for Windows (Farrugia, 1997)'
_computing_publication_material 'WinGX (Farrugia, 1999)'
_computing_structure_refinement 'SHELXL97 (Sheldrick, 1997)'
_computing_structure_solution 'SHELXS97 (Sheldrick, 1997)'
_diffrn_ambient_temperature 295(2)
_diffrn_measured_fraction_theta_full 0.994
_diffrn_measured_fraction_theta_max 0.994
_diffrn_measurement_device_type 'Bruker APEX area-detector'
_diffrn_measurement_method '\f and \w'
_diffrn_radiation_monochromator graphite
_diffrn_radiation_source 'fine-focus sealed tube'
_diffrn_radiation_type MoK\a
_diffrn_radiation_wavelength 0.71073
_diffrn_reflns_av_R_equivalents 0.0144
_diffrn_reflns_av_sigmaI/netI 0.0220
_diffrn_reflns_limit_h_max 8
_diffrn_reflns_limit_h_min -8
_diffrn_reflns_limit_k_max 9
_diffrn_reflns_limit_k_min -9
_diffrn_reflns_limit_l_max 19
_diffrn_reflns_limit_l_min -19
_diffrn_reflns_number 6510
_diffrn_reflns_theta_full 25.00
_diffrn_reflns_theta_max 25.00
_diffrn_reflns_theta_min 2.45
_diffrn_standards_number 0
_exptl_absorpt_coefficient_mu 0.873
_exptl_absorpt_correction_T_max 0.8244
_exptl_absorpt_correction_T_min 0.7382
_exptl_absorpt_correction_type multi-scan
_exptl_absorpt_process_details '(SADABS; Bruker, 2002)'
_exptl_crystal_colour 'pale red'
_exptl_crystal_density_diffrn 1.570
_exptl_crystal_density_method 'not measured'
_exptl_crystal_description block
_exptl_crystal_F_000 440
_exptl_crystal_size_max 0.37
_exptl_crystal_size_mid 0.29
_exptl_crystal_size_min 0.23
_refine_diff_density_max 0.531
_refine_diff_density_min -0.734
_refine_ls_extinction_method none
_refine_ls_goodness_of_fit_ref 1.103
_refine_ls_hydrogen_treatment constr
_refine_ls_matrix_type full
_refine_ls_number_parameters 262
_refine_ls_number_reflns 3146
_refine_ls_number_restraints 8
_refine_ls_restrained_S_all 1.107
_refine_ls_R_factor_all 0.0492
_refine_ls_R_factor_gt 0.0469
_refine_ls_shift/su_max 0.000
_refine_ls_shift/su_mean 0.000
_refine_ls_structure_factor_coef Fsqd
_refine_ls_weighting_details 'calc w = 1/[\s^2^(Fo^2^)+(0.0639P)^2^+1.2213P] where P=(Fo^2^+2Fc^2^)/3'
_refine_ls_weighting_scheme calc
_refine_ls_wR_factor_gt 0.1277
_refine_ls_wR_factor_ref 0.1298
_reflns_number_gt 2947
_reflns_number_total 3146
_reflns_threshold_expression I>2\s(I)
_cod_data_source_file om6255.cif
_cod_data_source_block I
_cod_database_code 2206778

loop_
_symmetry_equiv_pos_as_xyz
'x, y, z'
'-x, -y, -z'

loop_
_atom_site_label
_atom_site_fract_x
_atom_site_fract_y
_atom_site_fract_z
_atom_site_U_iso_or_equiv
_atom_site_adp_type
_atom_site_calc_flag
_atom_site_refinement_flags
_atom_site_occupancy
_atom_site_type_symbol
Zn1 0.0000 1.0000 0.5000 0.03230(19) Uani d S 1 Zn
S1 0.39463(11) 0.60351(12) 0.37089(5) 0.0371(2) Uani d . 1 S
N1 0.1215(4) 0.9183(4) 0.60252(16) 0.0339(6) Uani d . 1 N
N2 0.7070(10) 0.7813(8) 0.9210(4) 0.110(2) Uani d . 1 N
O1 -0.1278(3) 0.7143(3) 0.46230(14) 0.0390(5) Uani d D 1 O
O2 0.2484(4) 1.0261(4) 0.43592(18) 0.0518(7) Uani d D 1 O
O3 -0.2443(8) 0.7113(8) 0.0973(3) 0.132(2) Uani d . 1 O
O4 -0.0098(8) 0.7235(7) 0.0191(3) 0.129(2) Uani d D 1 O
H4A -0.0822 0.7416 -0.0156 0.080 Uiso calc RD 1 H
O5 0.4154(5) 0.7604(5) 0.42567(16) 0.0667(9) Uani d . 1 O
O6 0.2906(5) 0.4237(5) 0.4000(2) 0.0773(10) Uani d . 1 O
O7 0.5773(3) 0.6116(4) 0.34489(15) 0.0468(6) Uani d . 1 O
C1 0.1188(5) 0.9887(5) 0.6764(2) 0.0408(8) Uani d . 1 C
H1 0.0429 1.0594 0.6835 0.049 Uiso calc R 1 H
C2 0.2224(5) 0.9622(5) 0.7426(2) 0.0455(8) Uani d . 1 C
H2 0.2168 1.0150 0.7929 0.055 Uiso calc R 1 H
C3 0.3357(5) 0.8553(5) 0.7334(2) 0.0412(8) Uani d . 1 C
C4 0.3325(5) 0.7764(5) 0.6569(2) 0.0430(8) Uani d . 1 C
H4 0.4033 0.7013 0.6482 0.052 Uiso calc R 1 H
C5 0.2246(5) 0.8097(5) 0.5946(2) 0.0398(7) Uani d . 1 C
H5 0.2229 0.7540 0.5441 0.048 Uiso calc R 1 H
C6 0.4600(6) 0.8291(5) 0.8006(2) 0.0549(10) Uani d . 1 C
C7 0.4091(9) 0.8143(9) 0.8778(3) 0.0892(17) Uani d . 1 C
H7 0.2936 0.8214 0.8914 0.107 Uiso calc R 1 H
C8 0.5423(13) 0.7872(11) 0.9369(3) 0.115(3) Uani d . 1 C
H8 0.5086 0.7730 0.9894 0.138 Uiso calc R 1 H
C9 0.6364(7) 0.8190(7) 0.7862(3) 0.0732(14) Uani d . 1 C
H9 0.6767 0.8280 0.7345 0.088 Uiso calc R 1 H
C10 0.7505(10) 0.7955(8) 0.8491(5) 0.104(2) Uani d . 1 C
H10 0.8681 0.7896 0.8381 0.125 Uiso calc R 1 H
C11 -0.0878(13) 0.7017(8) 0.0861(4) 0.109(3) Uani d . 1 C
C12 0.0343(7) 0.6671(6) 0.1538(3) 0.0642(13) Uani d . 1 C
C13 -0.0401(6) 0.6297(6) 0.2265(3) 0.0615(11) Uani d . 1 C
H13 -0.1663 0.6181 0.2318 0.074 Uiso calc R 1 H
C14 0.0695(5) 0.6090(6) 0.2917(2) 0.0497(9) Uani d . 1 C
H14 0.0179 0.5849 0.3410 0.060 Uiso calc R 1 H
C15 0.2574(5) 0.6243(5) 0.28403(19) 0.0369(7) Uani d . 1 C
C16 0.3346(6) 0.6553(6) 0.2110(2) 0.0524(9) Uani d . 1 C
H16 0.4591 0.6616 0.2053 0.063 Uiso calc R 1 H
C17 0.2206(8) 0.6773(7) 0.1457(2) 0.0718(14) Uani d . 1 C
H17 0.2703 0.6990 0.0960 0.086 Uiso calc R 1 H
H1A -0.213(5) 0.685(6) 0.4235(17) 0.080 Uiso d D 1 H
H1B -0.167(6) 0.645(5) 0.5006(17) 0.080 Uiso d D 1 H
H2A 0.325(4) 0.973(4) 0.431(3) 0.080 Uiso d D 1 H
H2B 0.294(4) 1.141(2) 0.425(3) 0.080 Uiso d D 1 H

loop_
_atom_site_aniso_label
_atom_site_aniso_U_11
_atom_site_aniso_U_22
_atom_site_aniso_U_33
_atom_site_aniso_U_12
_atom_site_aniso_U_13
_atom_site_aniso_U_23
Zn1 0.0295(3) 0.0369(3) 0.0317(3) 0.0139(2) -0.0031(2) 0.0074(2)
S1 0.0350(4) 0.0468(5) 0.0305(4) 0.0165(4) -0.0028(3) 0.0081(3)
N1 0.0308(13) 0.0370(14) 0.0351(14) 0.0142(11) -0.0023(11) 0.0052(11)
N2 0.123(5) 0.092(4) 0.105(4) 0.036(3) -0.060(4) 0.017(3)
O1 0.0368(12) 0.0390(12) 0.0374(12) 0.0102(10) -0.0049(10) 0.0044(10)
O2 0.0436(14) 0.0482(14) 0.0709(18) 0.0215(12) 0.0215(13) 0.0142(13)
O3 0.138(4) 0.167(5) 0.113(4) 0.094(4) -0.072(3) -0.002(3)
O4 0.184(5) 0.128(4) 0.078(3) 0.072(4) -0.066(3) 0.010(3)
O5 0.076(2) 0.101(2) 0.0438(15) 0.0635(19) -0.0167(14) -0.0191(15)
O6 0.0642(19) 0.083(2) 0.065(2) 0.0013(16) -0.0073(15) 0.0435(17)
O7 0.0394(13) 0.0614(16) 0.0444(14) 0.0263(12) -0.0056(10) -0.0013(11)
C1 0.0405(18) 0.0474(19) 0.0391(18) 0.0218(15) 0.0004(14) 0.0031(15)
C2 0.051(2) 0.054(2) 0.0329(17) 0.0216(17) 0.0007(15) 0.0011(15)
C3 0.0417(18) 0.0416(18) 0.0388(18) 0.0144(15) -0.0070(14) 0.0079(14)
C4 0.0457(19) 0.0452(19) 0.0446(19) 0.0258(16) -0.0054(15) 0.0034(15)
C5 0.0443(19) 0.0423(18) 0.0350(17) 0.0199(15) -0.0047(14) 0.0011(14)
C6 0.065(3) 0.046(2) 0.047(2) 0.0155(18) -0.0210(19) 0.0074(16)
C7 0.102(4) 0.117(5) 0.045(3) 0.037(4) -0.012(3) 0.019(3)
C8 0.155(7) 0.128(6) 0.046(3) 0.036(5) -0.016(4) 0.021(3)
C9 0.063(3) 0.077(3) 0.082(3) 0.033(2) -0.032(2) 0.005(2)
C10 0.098(4) 0.088(4) 0.121(6) 0.039(3) -0.065(4) 0.010(4)
C11 0.169(7) 0.070(3) 0.075(4) 0.043(4) -0.073(5) -0.009(3)
C12 0.075(3) 0.052(2) 0.064(3) 0.028(2) -0.037(2) -0.006(2)
C13 0.053(2) 0.070(3) 0.065(3) 0.033(2) -0.025(2) -0.010(2)
C14 0.041(2) 0.064(2) 0.046(2) 0.0231(18) -0.0039(16) 0.0006(17)
C15 0.0366(17) 0.0404(17) 0.0334(17) 0.0149(14) -0.0051(13) 0.0040(13)
C16 0.050(2) 0.071(3) 0.0365(19) 0.0212(19) 0.0015(16) 0.0105(17)
C17 0.101(4) 0.076(3) 0.032(2) 0.026(3) -0.005(2) 0.0156(19)

loop_
_atom_type_symbol
_atom_type_description
_atom_type_scat_dispersion_real
_atom_type_scat_dispersion_imag
_atom_type_scat_source
C C 0.0033 0.0016 'International Tables Vol C Tables 4.2.6.8 and 6.1.1.4'
H H 0.0000 0.0000 'International Tables Vol C Tables 4.2.6.8 and 6.1.1.4'
N N 0.0061 0.0033 'International Tables Vol C Tables 4.2.6.8 and 6.1.1.4'
O O 0.0106 0.0060 'International Tables Vol C Tables 4.2.6.8 and 6.1.1.4'
S S 0.1246 0.1234 'International Tables Vol C Tables 4.2.6.8 and 6.1.1.4'
Zn Zn 0.2839 1.4301 'International Tables Vol C Tables 4.2.6.8 and 6.1.1.4'

loop_
_geom_angle_atom_site_label_1
_geom_angle_atom_site_label_2
_geom_angle_atom_site_label_3
_geom_angle_site_symmetry_1
_geom_angle_site_symmetry_3
_geom_angle
_geom_angle_publ_flag
N1 Zn1 N1 2_576 . 180.0000(10) ?
N1 Zn1 O1 2_576 2_576 87.25(10) ?
N1 Zn1 O1 . 2_576 92.75(10) ?
N1 Zn1 O1 2_576 . 92.75(10) ?
N1 Zn1 O1 . . 87.25(10) y
O1 Zn1 O1 2_576 . 180.0 ?
N1 Zn1 O2 2_576 2_576 91.11(11) ?
N1 Zn1 O2 . 2_576 88.89(11) ?
O1 Zn1 O2 2_576 2_576 91.13(10) ?
O1 Zn1 O2 . 2_576 88.87(10) ?
N1 Zn1 O2 2_576 . 88.89(11) ?
N1 Zn1 O2 . . 91.11(11) y
O1 Zn1 O2 2_576 . 88.87(10) ?
O1 Zn1 O2 . . 91.13(10) y
O2 Zn1 O2 2_576 . 180.0000(10) ?
O5 S1 O7 . . 111.52(17) yes
O5 S1 O6 . . 114.6(2) yes
O7 S1 O6 . . 111.21(19) yes
O5 S1 C15 . . 106.32(16) ?
O7 S1 C15 . . 106.37(15) ?
O6 S1 C15 . . 106.20(17) ?
C1 N1 C5 . . 117.0(3) ?
C1 N1 Zn1 . . 122.1(2) ?
C5 N1 Zn1 . . 120.5(2) ?
C10 N2 C8 . . 118.2(5) ?
Zn1 O1 H1A . . 117(3) ?
Zn1 O1 H1B . . 113(3) ?
H1A O1 H1B . . 110(4) ?
Zn1 O2 H2A . . 139(2) ?
Zn1 O2 H2B . . 105(2) ?
H2A O2 H2B . . 112.6(18) ?
C11 O4 H4A . . 109.5 ?
N1 C1 C2 . . 123.6(3) ?
N1 C1 H1 . . 118.2 ?
C2 C1 H1 . . 118.2 ?
C1 C2 C3 . . 119.2(3) ?
C1 C2 H2 . . 120.4 ?
C3 C2 H2 . . 120.4 ?
C4 C3 C2 . . 117.1(3) ?
C4 C3 C6 . . 120.3(3) ?
C2 C3 C6 . . 122.6(3) ?
C5 C4 C3 . . 119.7(3) ?
C5 C4 H4 . . 120.2 ?
C3 C4 H4 . . 120.2 ?
N1 C5 C4 . . 123.4(3) ?
N1 C5 H5 . . 118.3 ?
C4 C5 H5 . . 118.3 ?
C7 C6 C9 . . 117.5(4) ?
C7 C6 C3 . . 122.7(5) ?
C9 C6 C3 . . 119.8(4) ?
C6 C7 C8 . . 116.9(6) ?
C6 C7 H7 . . 121.6 ?
C8 C7 H7 . . 121.6 ?
N2 C8 C7 . . 123.6(6) ?
N2 C8 H8 . . 118.2 ?
C7 C8 H8 . . 118.2 ?
C10 C9 C6 . . 119.2(6) ?
C10 C9 H9 . . 120.4 ?
C6 C9 H9 . . 120.4 ?
N2 C10 C9 . . 124.7(7) ?
N2 C10 H10 . . 117.7 ?
C9 C10 H10 . . 117.7 ?
O3 C11 O4 . . 125.5(5) ?
O3 C11 C12 . . 120.9(7) ?
O4 C11 C12 . . 113.5(8) ?
C13 C12 C17 . . 119.2(4) ?
C13 C12 C11 . . 118.4(6) ?
C17 C12 C11 . . 122.4(6) ?
C12 C13 C14 . . 120.8(4) ?
C12 C13 H13 . . 119.6 ?
C14 C13 H13 . . 119.6 ?
C13 C14 C15 . . 119.9(4) ?
C13 C14 H14 . . 120.0 ?
C15 C14 H14 . . 120.0 ?
C16 C15 C14 . . 120.8(3) ?
C16 C15 S1 . . 121.2(3) ?
C14 C15 S1 . . 118.0(3) ?
C15 C16 C17 . . 118.2(4) ?
C15 C16 H16 . . 120.9 ?
C17 C16 H16 . . 120.9 ?
C12 C17 C16 . . 121.1(4) ?
C12 C17 H17 . . 119.4 ?
C16 C17 H17 . . 119.4 ?

loop_
_geom_bond_atom_site_label_1
_geom_bond_atom_site_label_2
_geom_bond_site_symmetry_2
_geom_bond_distance
_geom_bond_publ_flag
Zn1 N1 2_576 2.114(3) no
Zn1 N1 . 2.114(3) yes
Zn1 O1 2_576 2.116(2) no
Zn1 O1 . 2.116(2) yes
Zn1 O2 2_576 2.161(2) no
Zn1 O2 . 2.161(2) yes
S1 O5 . 1.446(3) yes
S1 O7 . 1.446(3) yes
S1 O6 . 1.449(3) yes
S1 C15 . 1.773(3) ?
N1 C1 . 1.334(4) ?
N1 C5 . 1.338(4) ?
N2 C10 . 1.264(10) ?
N2 C8 . 1.298(10) ?
O1 H1A . 0.85(3) ?
O1 H1B . 0.85(3) ?
O2 H2A . 0.82(3) ?
O2 H2B . 0.862(10) ?
O3 C11 . 1.229(10) ?
O4 C11 . 1.287(10) ?
O4 H4A . 0.8200 ?
C1 C2 . 1.377(5) ?
C1 H1 . 0.9300 ?
C2 C3 . 1.392(5) ?
C2 H2 . 0.9300 ?
C3 C4 . 1.391(5) ?
C3 C6 . 1.481(5) ?
C4 C5 . 1.368(5) ?
C4 H4 . 0.9300 ?
C5 H5 . 0.9300 ?
C6 C7 . 1.368(7) ?
C6 C9 . 1.390(7) ?
C7 C8 . 1.435(9) ?
C7 H7 . 0.9300 ?
C8 H8 . 0.9300 ?
C9 C10 . 1.374(6) ?
C9 H9 . 0.9300 ?
C10 H10 . 0.9300 ?
C11 C12 . 1.504(6) ?
C12 C13 . 1.368(7) ?
C12 C17 . 1.388(7) ?
C13 C14 . 1.374(5) ?
C13 H13 . 0.9300 ?
C14 C15 . 1.387(5) ?
C14 H14 . 0.9300 ?
C15 C16 . 1.378(5) ?
C16 C17 . 1.397(6) ?
C16 H16 . 0.9300 ?
C17 H17 . 0.9300 ?

loop_
_geom_hbond_atom_site_label_D
_geom_hbond_atom_site_label_H
_geom_hbond_atom_site_label_A
_geom_hbond_site_symmetry_A
_geom_hbond_distance_DH
_geom_hbond_distance_HA
_geom_hbond_distance_DA
_geom_hbond_angle_DHA
_geom_hbond_publ_flag
O4 H4A N2 1_454 0.82 1.97 2.776(6) 167.1 yes
O1 H1A O7 1_455 0.85(3) 1.89(4) 2.730(3) 174(4) yes
O1 H1B O6 2_566 0.85(3) 1.95(2) 2.748(4) 155(5) yes
O2 H2A O5 . 0.82(3) 1.99(3) 2.766(4) 157(3) yes
O2 H2B O6 1_565 0.862(10) 2.25(2) 3.059(4) 157(3) yes

loop_
_geom_torsion_atom_site_label_1
_geom_torsion_atom_site_label_2
_geom_torsion_atom_site_label_3
_geom_torsion_atom_site_label_4
_geom_torsion_site_symmetry_1
_geom_torsion
O1 Zn1 N1 C1 2_576 45.9(3)
O1 Zn1 N1 C1 . -134.1(3)
O2 Zn1 N1 C1 2_576 -45.2(3)
O2 Zn1 N1 C1 . 134.8(3)
O1 Zn1 N1 C5 2_576 -126.1(3)
O1 Zn1 N1 C5 . 53.9(3)
O2 Zn1 N1 C5 2_576 142.8(3)
O2 Zn1 N1 C5 . -37.2(3)
C5 N1 C1 C2 . 3.1(5)
Zn1 N1 C1 C2 . -169.1(3)
N1 C1 C2 C3 . -0.6(6)
C1 C2 C3 C4 . -1.8(5)
C1 C2 C3 C6 . 176.4(4)
C2 C3 C4 C5 . 1.6(5)
C6 C3 C4 C5 . -176.6(3)
C1 N1 C5 C4 . -3.3(5)
Zn1 N1 C5 C4 . 169.0(3)
C3 C4 C5 N1 . 1.0(6)
C4 C3 C6 C7 . -145.9(5)
C2 C3 C6 C7 . 35.9(6)
C4 C3 C6 C9 . 34.2(5)
C2 C3 C6 C9 . -143.9(4)
C9 C6 C7 C8 . -0.8(8)
C3 C6 C7 C8 . 179.4(5)
C10 N2 C8 C7 . -1.9(11)
C6 C7 C8 N2 . 1.9(11)
C7 C6 C9 C10 . -0.2(7)
C3 C6 C9 C10 . 179.7(4)
C8 N2 C10 C9 . 0.8(11)
C6 C9 C10 N2 . 0.2(9)
O3 C11 C12 C13 . 5.8(8)
O4 C11 C12 C13 . -175.7(5)
O3 C11 C12 C17 . -172.2(6)
O4 C11 C12 C17 . 6.3(7)
C17 C12 C13 C14 . 2.4(7)
C11 C12 C13 C14 . -175.7(4)
C12 C13 C14 C15 . -0.7(6)
C13 C14 C15 C16 . -1.6(6)
C13 C14 C15 S1 . 178.1(3)
O5 S1 C15 C16 . 114.8(3)
O7 S1 C15 C16 . -4.2(4)
O6 S1 C15 C16 . -122.7(3)
O5 S1 C15 C14 . -65.0(3)
O7 S1 C15 C14 . 176.1(3)
O6 S1 C15 C14 . 57.5(3)
C14 C15 C16 C17 . 2.1(6)
S1 C15 C16 C17 . -177.6(3)
C13 C12 C17 C16 . -1.9(7)
C11 C12 C17 C16 . 176.1(4)
C15 C16 C17 C12 . -0.4(7)
